data_2018317
loop_
_publ_author_name
'Gotoh, Kazuma'
'Ishida, Hiroyuki'

_publ_section_title
;
 Hydrogen-bonded structures of the 1:1 and 1:2 compounds of chloranilic
 acid with pyrrolidin-2-one and piperidin-2-one
;
_journal_coeditor_code FG3233
_journal_issue 12
_journal_name_full 'Acta Crystallographica Section C'
_journal_page_first o500
_journal_page_last o504
_journal_paper_doi 10.1107/S0108270111048165
_journal_volume 67
_journal_year 2011
_chemical_formula_iupac 'C6 H0.88 Cl2 O4 , 2C5 H9.56 N O'
_chemical_formula_moiety 'C6 H0.88 Cl2 O4, 2(C5 H9.56 N O)'
_chemical_formula_sum 'C16 H20 Cl2 N2 O6'
_chemical_formula_weight 407.25
_chemical_name_common
;
chloranilic acid--piperidin-2-one (1/2)
;
_chemical_name_systematic
;
2,5-dichloro-3,6-dihydroxycyclohexa-2,5-diene-1,4-dione--piperidin-2-one (1/2)
;
_space_group_IT_number 15
_symmetry_cell_setting monoclinic
_symmetry_space_group_name_Hall '-C 2yc'
_symmetry_space_group_name_H-M 'C 1 2/c 1'
_atom_sites_solution_hydrogens geom
_atom_sites_solution_primary direct
_atom_sites_solution_secondary difmap
_cell_angle_alpha 90.0000
_cell_angle_beta 114.0658(7)
_cell_angle_gamma 90.0000
_cell_formula_units_Z 4
_cell_length_a 17.8438(5)
_cell_length_b 5.4253(3)
_cell_length_c 19.5958(5)
_cell_measurement_reflns_used 16592
_cell_measurement_temperature 180.0(10)
_cell_measurement_theta_max 30.1
_cell_measurement_theta_min 3.1
_cell_volume 1732.14(12)
_computing_cell_refinement 'PROCESS-AUTO (Rigaku/MSC, 2004)'
_computing_data_collection 'PROCESS-AUTO (Rigaku/MSC, 2004)'
_computing_data_reduction 'CrystalStructure (Rigaku/MSC, 2004)'
_computing_molecular_graphics
;
ORTEP-3 (Farrugia, 1997) and WinGX (Farrugia, 1999)
;
_computing_publication_material
;
CrystalStructure (Rigaku/MSC, 2004) and PLATON (Spek, 2009)
;
_computing_structure_refinement 'SHELXL97 (Sheldrick, 2008)'
_computing_structure_solution 'SHELXS97 (Sheldrick, 2008)'
_diffrn_ambient_temperature 180.0(10)
_diffrn_detector_area_resol_mean 10.00
_diffrn_measured_fraction_theta_full 0.997
_diffrn_measured_fraction_theta_max 0.996
_diffrn_measurement_device_type 'Rigaku R-AXIS RAPID II'
_diffrn_measurement_method \w
_diffrn_radiation_type 'Mo K\a'
_diffrn_radiation_wavelength 0.71075
_diffrn_reflns_av_R_equivalents 0.0244
_diffrn_reflns_av_sigmaI/netI 0.0148
_diffrn_reflns_limit_h_max 23
_diffrn_reflns_limit_h_min -24
_diffrn_reflns_limit_k_max 7
_diffrn_reflns_limit_k_min -7
_diffrn_reflns_limit_l_max 27
_diffrn_reflns_limit_l_min -27
_diffrn_reflns_number 17611
_diffrn_reflns_theta_full 25.00
_diffrn_reflns_theta_max 30.03
_exptl_absorpt_coefficient_mu 0.412
_exptl_absorpt_correction_T_max 0.940
_exptl_absorpt_correction_T_min 0.835
_exptl_absorpt_correction_type numerical
_exptl_absorpt_process_details '(<i>NUMABS</i>; Higashi, 1999)'
_exptl_crystal_colour brown
_exptl_crystal_density_diffrn 1.562
_exptl_crystal_density_method 'not measured'
_exptl_crystal_description block
_exptl_crystal_F_000 848.00
_exptl_crystal_size_max 0.45
_exptl_crystal_size_mid 0.40
_exptl_crystal_size_min 0.15
_refine_diff_density_max 0.513
_refine_diff_density_min -0.237
_refine_ls_extinction_method none
_refine_ls_goodness_of_fit_ref 1.070
_refine_ls_hydrogen_treatment mixed
_refine_ls_matrix_type full
_refine_ls_number_parameters 129
_refine_ls_number_reflns 2524
_refine_ls_number_restraints 2
_refine_ls_restrained_S_all 1.070
_refine_ls_R_factor_all 0.0351
_refine_ls_R_factor_gt 0.0312
_refine_ls_shift/su_max 0.000
_refine_ls_shift/su_mean 0.000
_refine_ls_structure_factor_coef Fsqd
_refine_ls_weighting_details 'calc w = 1/[\s^2^(Fo^2^)+(0.0457P)^2^+1.3417P] where P=(Fo^2^+2Fc^2^)/3'
_refine_ls_weighting_scheme calc
_refine_ls_wR_factor_gt 0.0821
_refine_ls_wR_factor_ref 0.0831
_reflns_number_gt 2382
_reflns_number_total 2524
_reflns_threshold_expression I>2\s(I)
_cod_data_source_file fg3233.cif
_cod_data_source_block IV
_cod_original_cell_volume 1732.12(12)
_cod_original_sg_symbol_H-M 'C 2/c'
_cod_database_code 2018317
_cod_database_fobs_code 2018317

loop_
_symmetry_equiv_pos_as_xyz
'x, y, z'
'-x, y, -z+1/2'
'x+1/2, y+1/2, z'
'-x+1/2, y+1/2, -z+1/2'
'-x, -y, -z'
'x, -y, z-1/2'
'-x+1/2, -y+1/2, -z'
'x+1/2, -y+1/2, z-1/2'

loop_
_atom_site_type_symbol
_atom_site_label
_atom_site_fract_x
_atom_site_fract_y
_atom_site_fract_z
_atom_site_U_iso_or_equiv
_atom_site_adp_type
_atom_site_calc_flag
_atom_site_refinement_flags
_atom_site_occupancy
_atom_site_symmetry_multiplicity
Cl Cl1 0.465981(16) 0.09806(5) 0.374641(14) 0.02668(9) Uani d . 1 1
O O1 0.61956(5) 0.19341(17) 0.50597(4) 0.02586(18) Uani d . 1 1
O O2 0.34615(4) 0.48559(15) 0.38457(4) 0.02051(16) Uani d D 1 1
H H2 0.337(2) 0.409(6) 0.3457(15) 0.031 Uiso d PD 0.44(3) 1
O O3 0.29272(5) 0.32019(14) 0.25730(4) 0.02089(16) Uani d D 1 1
H H3 0.3147(18) 0.373(5) 0.3016(11) 0.031 Uiso d PD 0.56(3) 1
N N1 0.26990(5) 0.41843(16) 0.14037(5) 0.01920(17) Uani d . 1 1
C C1 0.56330(6) 0.33049(18) 0.50198(5) 0.01697(18) Uani d . 1 1
C C2 0.48207(6) 0.32122(18) 0.44190(5) 0.01725(18) Uani d . 1 1
C C3 0.41991(6) 0.47818(18) 0.43657(5) 0.01609(17) Uani d . 1 1
C C4 0.31035(6) 0.45331(18) 0.21213(5) 0.01705(18) Uani d . 1 1
C C5 0.37794(6) 0.6410(2) 0.24154(6) 0.0223(2) Uani d . 1 1
H H5A 0.4314 0.5542 0.2631 0.027 Uiso calc R 1 1
H H5B 0.3719 0.7351 0.2823 0.027 Uiso calc R 1 1
C C6 0.37856(7) 0.8198(2) 0.18228(6) 0.0261(2) Uani d . 1 1
H H6A 0.3337 0.9413 0.1710 0.031 Uiso calc R 1 1
H H6B 0.4313 0.9104 0.2008 0.031 Uiso calc R 1 1
C C7 0.36730(7) 0.6781(2) 0.11206(6) 0.0270(2) Uani d . 1 1
H H7A 0.4112 0.5529 0.1237 0.032 Uiso calc R 1 1
H H7B 0.3710 0.7922 0.0741 0.032 Uiso calc R 1 1
C C8 0.28386(7) 0.5527(2) 0.08166(6) 0.0241(2) Uani d . 1 1
H H8A 0.2404 0.6784 0.0596 0.029 Uiso calc R 1 1
H H8B 0.2804 0.4364 0.0415 0.029 Uiso calc R 1 1
H H1 0.2306(10) 0.317(3) 0.1275(9) 0.030(4) Uiso d . 1 1

loop_
_atom_site_aniso_label
_atom_site_aniso_U_11
_atom_site_aniso_U_22
_atom_site_aniso_U_33
_atom_site_aniso_U_12
_atom_site_aniso_U_13
_atom_site_aniso_U_23
Cl1 0.02541(14) 0.02710(15) 0.02114(13) 0.00458(9) 0.00296(10) -0.01027(9)
O1 0.0203(3) 0.0312(4) 0.0216(4) 0.0097(3) 0.0039(3) -0.0047(3)
O2 0.0149(3) 0.0273(4) 0.0153(3) 0.0020(3) 0.0020(3) -0.0029(3)
O3 0.0226(3) 0.0209(3) 0.0163(3) -0.0045(3) 0.0051(3) -0.0014(3)
N1 0.0174(4) 0.0213(4) 0.0157(4) -0.0048(3) 0.0035(3) -0.0021(3)
C1 0.0162(4) 0.0193(4) 0.0141(4) 0.0016(3) 0.0049(3) -0.0002(3)
C2 0.0172(4) 0.0189(4) 0.0134(4) 0.0011(3) 0.0040(3) -0.0037(3)
C3 0.0154(4) 0.0190(4) 0.0131(4) -0.0002(3) 0.0049(3) 0.0001(3)
C4 0.0148(4) 0.0167(4) 0.0176(4) -0.0002(3) 0.0045(3) -0.0024(3)
C5 0.0202(4) 0.0252(5) 0.0188(4) -0.0086(4) 0.0053(4) -0.0047(4)
C6 0.0269(5) 0.0245(5) 0.0258(5) -0.0091(4) 0.0096(4) -0.0026(4)
C7 0.0234(5) 0.0366(6) 0.0216(5) -0.0080(4) 0.0097(4) -0.0017(4)
C8 0.0220(5) 0.0322(5) 0.0159(4) -0.0059(4) 0.0055(4) -0.0001(4)

loop_
_atom_type_symbol
_atom_type_description
_atom_type_scat_dispersion_real
_atom_type_scat_dispersion_imag
_atom_type_scat_source
C C 0.0033 0.0016 'International Tables Vol C Tables 4.2.6.8 and 6.1.1.4'
H H 0.0000 0.0000 'International Tables Vol C Tables 4.2.6.8 and 6.1.1.4'
O O 0.0106 0.0060 'International Tables Vol C Tables 4.2.6.8 and 6.1.1.4'
N N 0.0061 0.0033 'International Tables Vol C Tables 4.2.6.8 and 6.1.1.4'
Cl Cl 0.1484 0.1585 'International Tables Vol C Tables 4.2.6.8 and 6.1.1.4'

loop_
_geom_angle_atom_site_label_1
_geom_angle_atom_site_label_2
_geom_angle_atom_site_label_3
_geom_angle_site_symmetry_3
_geom_angle
C3 O2 H2 . 118(3)
C4 O3 H3 . 112(2)
C4 N1 C8 . 125.21(9)
C4 N1 H1 . 116.3(11)
C8 N1 H1 . 118.4(11)
O1 C1 C2 . 123.56(9)
O1 C1 C3 5_666 118.08(8)
C2 C1 C3 5_666 118.36(8)
C3 C2 C1 . 123.50(8)
C3 C2 Cl1 . 120.08(7)
C1 C2 Cl1 . 116.42(7)
O2 C3 C2 . 127.68(9)
O2 C3 C1 5_666 114.18(8)
C2 C3 C1 5_666 118.14(8)
O3 C4 N1 . 118.69(9)
O3 C4 C5 . 120.22(9)
N1 C4 C5 . 121.07(9)
C4 C5 C6 . 113.28(9)
C4 C5 H5A . 108.9
C6 C5 H5A . 108.9
C4 C5 H5B . 108.9
C6 C5 H5B . 108.9
H5A C5 H5B . 107.7
C7 C6 C5 . 109.30(9)
C7 C6 H6A . 109.8
C5 C6 H6A . 109.8
C7 C6 H6B . 109.8
C5 C6 H6B . 109.8
H6A C6 H6B . 108.3
C6 C7 C8 . 109.18(9)
C6 C7 H7A . 109.8
C8 C7 H7A . 109.8
C6 C7 H7B . 109.8
C8 C7 H7B . 109.8
H7A C7 H7B . 108.3
N1 C8 C7 . 111.56(8)
N1 C8 H8A . 109.3
C7 C8 H8A . 109.3
N1 C8 H8B . 109.3
C7 C8 H8B . 109.3
H8A C8 H8B . 108.0

loop_
_geom_bond_atom_site_label_1
_geom_bond_atom_site_label_2
_geom_bond_site_symmetry_2
_geom_bond_distance
Cl1 C2 . 1.7254(9)
O1 C1 . 1.2259(12)
O2 C3 . 1.2956(11)
O2 H2 . 0.824(19)
O3 C4 . 1.2773(12)
O3 H3 . 0.844(18)
N1 C4 . 1.3063(12)
N1 C8 . 1.4662(13)
N1 H1 . 0.845(18)
C1 C2 . 1.4483(13)
C1 C3 5_666 1.5241(13)
C2 C3 . 1.3681(13)
C4 C5 . 1.5020(13)
C5 C6 . 1.5169(15)
C5 H5A . 0.9900
C5 H5B . 0.9900
C6 C7 . 1.5166(16)
C6 H6A . 0.9900
C6 H6B . 0.9900
C7 C8 . 1.5201(15)
C7 H7A . 0.9900
C7 H7B . 0.9900
C8 H8A . 0.9900
C8 H8B . 0.9900

loop_
_geom_hbond_atom_site_label_D
_geom_hbond_atom_site_label_H
_geom_hbond_atom_site_label_A
_geom_hbond_site_symmetry_A
_geom_hbond_distance_DH
_geom_hbond_distance_HA
_geom_hbond_distance_DA
_geom_hbond_angle_DHA
N1 H1 O1 8_455 0.845(18) 2.398(17) 2.9561(12) 124.1(14)
N1 H1 O2 4_545 0.845(18) 2.214(17) 3.0358(12) 164.3(15)
O3 H3 O2 . 0.84(2) 1.61(2) 2.4484(10) 173(3)
O2 H2 O3 . 0.82(3) 1.66(3) 2.4484(10) 161(4)

loop_
_geom_torsion_atom_site_label_1
_geom_torsion_atom_site_label_2
_geom_torsion_atom_site_label_3
_geom_torsion_atom_site_label_4
_geom_torsion_site_symmetry_1
_geom_torsion_site_symmetry_4
_geom_torsion
O1 C1 C2 C3 . . -178.38(10)
C3 C1 C2 C3 5_666 . 1.26(16)
O1 C1 C2 Cl1 . . 1.34(14)
C3 C1 C2 Cl1 5_666 . -179.02(7)
C1 C2 C3 O2 . . 178.93(9)
Cl1 C2 C3 O2 . . -0.78(15)
C1 C2 C3 C1 . 5_666 -1.25(16)
Cl1 C2 C3 C1 . 5_666 179.03(7)
C8 N1 C4 O3 . . -178.86(10)
C8 N1 C4 C5 . . -0.52(16)
O3 C4 C5 C6 . . -167.26(9)
N1 C4 C5 C6 . . 14.43(14)
C4 C5 C6 C7 . . -45.18(12)
C5 C6 C7 C8 . . 62.86(12)
C4 N1 C8 C7 . . 18.30(15)
C6 C7 C8 N1 . . -48.79(13)
